data_4035670
loop_
_publ_author_name
'Azizi, Mahboobeh'
'Nasr-Esfahani, Mahboobeh'
'Mohammadpoor-Baltork, Iraj'
'Moghadam, Majid'
'Mirkhani, Valiollah'
'Tangestaninejad, Shahram'
'Kia, Reza'

_publ_section_title
;
 Synthesis of Quinolines and Pyrido[3,2- g or 2,3- g]quinolines Catalyzed
 by Heterogeneous Propylphosphonium Tetrachloroindate Ionic Liquid.
;
_journal_issue 23
_journal_name_full 'The Journal of organic chemistry'
_journal_page_first 14743
_journal_page_last 14750
_journal_paper_doi 10.1021/acs.joc.8b02261
_journal_volume 83
_journal_year 2018
_chemical_formula_moiety 'C17 H11 Cl F N O2'
_chemical_formula_sum 'C17 H11 Cl F N O2'
_chemical_formula_weight 315.72
_space_group_crystal_system monoclinic
_space_group_IT_number 15
_space_group_name_Hall '-C 2yc'
_space_group_name_H-M_alt 'C 1 2/c 1'
_atom_sites_solution_hydrogens geom
_audit_creation_method SHELXL-2014/7
_cell_angle_alpha 90
_cell_angle_beta 100.76(3)
_cell_angle_gamma 90
_cell_formula_units_Z 8
_cell_length_a 12.500(3)
_cell_length_b 16.914(3)
_cell_length_c 14.059(3)
_cell_measurement_reflns_used 546
_cell_measurement_temperature 296(2)
_cell_measurement_theta_max 26.75
_cell_measurement_theta_min 2.45
_cell_volume 2920.2(11)
_computing_cell_refinement 'X-Area 1.43 (Stoe & Cie GmbH, 2005)'
_computing_data_collection 'X-Area 1.43 (Stoe & Cie GmbH, 2005)'
_computing_data_reduction 'X-Area 1.43 (Stoe & Cie GmbH, 2005)'
_computing_molecular_graphics SHELXTL
_computing_publication_material 'SHELXTL, PLATON (Spek, 2009)'
_computing_structure_refinement SHELXTL
_computing_structure_solution 'SHELXTL (Sheldrick, 2008)'
_diffrn_ambient_temperature 296(2)
_diffrn_measured_fraction_theta_full 0.998
_diffrn_measured_fraction_theta_max 0.991
_diffrn_measurement_device_type 'stoe ipds 2t'
_diffrn_measurement_method '\w scan'
_diffrn_radiation_type MoK\a
_diffrn_radiation_wavelength 0.71073
_diffrn_reflns_av_R_equivalents 0.0404
_diffrn_reflns_av_unetI/netI 0.0304
_diffrn_reflns_Laue_measured_fraction_full 0.998
_diffrn_reflns_Laue_measured_fraction_max 0.991
_diffrn_reflns_limit_h_max 16
_diffrn_reflns_limit_h_min -17
_diffrn_reflns_limit_k_max 21
_diffrn_reflns_limit_k_min -23
_diffrn_reflns_limit_l_max 19
_diffrn_reflns_limit_l_min -19
_diffrn_reflns_number 17585
_diffrn_reflns_point_group_measured_fraction_full 0.998
_diffrn_reflns_point_group_measured_fraction_max 0.991
_diffrn_reflns_theta_full 25.242
_diffrn_reflns_theta_max 29.288
_diffrn_reflns_theta_min 2.700
_diffrn_source sealed-tube
_exptl_absorpt_coefficient_mu 0.278
_exptl_absorpt_correction_type multi-scan
_exptl_absorpt_process_details 'mulabs in platon'
_exptl_crystal_colour yellow
_exptl_crystal_density_diffrn 1.436
_exptl_crystal_description block
_exptl_crystal_F_000 1296
_exptl_crystal_size_max 0.230
_exptl_crystal_size_mid 0.120
_exptl_crystal_size_min 0.090
_exptl_transmission_factor_max 1.000
_exptl_transmission_factor_min 0.998
_refine_diff_density_max 0.180
_refine_diff_density_min -0.349
_refine_diff_density_rms 0.039
_refine_ls_extinction_method none
_refine_ls_goodness_of_fit_ref 1.035
_refine_ls_hydrogen_treatment constr
_refine_ls_matrix_type full
_refine_ls_number_parameters 200
_refine_ls_number_reflns 3964
_refine_ls_number_restraints 0
_refine_ls_restrained_S_all 1.035
_refine_ls_R_factor_all 0.0630
_refine_ls_R_factor_gt 0.0414
_refine_ls_shift/su_max 0.000
_refine_ls_shift/su_mean 0.000
_refine_ls_structure_factor_coef Fsqd
_refine_ls_weighting_details 'w=1/[\s^2^(Fo^2^)+(0.0669P)^2^+0.1468P] where P=(Fo^2^+2Fc^2^)/3'
_refine_ls_weighting_scheme calc
_refine_ls_wR_factor_gt 0.1135
_refine_ls_wR_factor_ref 0.1213
_reflns_Friedel_coverage 0.000
_reflns_number_gt 2644
_reflns_number_total 3964
_reflns_threshold_expression 'I > 2\s(I)'
_cod_data_source_file jo8b02261_si_003.cif
_cod_data_source_block a
_cod_original_sg_symbol_H-M 'C 2/c'
_cod_database_code 4035670
_shelx_shelxl_version_number 2014/7
_shelx_space_group_comment
;
The symmetry employed for this shelxl refinement is uniquely defined
by the following loop, which should always be used as a source of
symmetry information in preference to the above space-group names.
They are only intended as comments.
;
_shelx_estimated_absorpt_t_min 0.696
_shelx_estimated_absorpt_t_max 0.862

loop_
_space_group_symop_operation_xyz
'x, y, z'
'-x, y, -z+1/2'
'x+1/2, y+1/2, z'
'-x+1/2, y+1/2, -z+1/2'
'-x, -y, -z'
'x, -y, z-1/2'
'-x+1/2, -y+1/2, -z'
'x+1/2, -y+1/2, z-1/2'

loop_
_atom_site_label
_atom_site_type_symbol
_atom_site_fract_x
_atom_site_fract_y
_atom_site_fract_z
_atom_site_U_iso_or_equiv
_atom_site_adp_type
_atom_site_occupancy
_atom_site_site_symmetry_order
_atom_site_calc_flag
_atom_site_refinement_flags_posn
_atom_site_refinement_flags_adp
C1 C 0.85595(12) 0.74764(9) 0.36895(11) 0.0537(3) Uani 1 1 d . .
H1A H 0.9281 0.7592 0.3664 0.064 Uiso 1 1 calc R U
C2 C 0.82711(11) 0.66711(8) 0.37320(9) 0.0459(3) Uani 1 1 d . .
C3 C 0.72000(10) 0.64761(8) 0.37560(9) 0.0428(3) Uani 1 1 d . .
C4 C 0.64466(10) 0.71135(8) 0.37539(8) 0.0441(3) Uani 1 1 d . .
C5 C 0.68336(12) 0.78980(8) 0.37185(9) 0.0484(3) Uani 1 1 d . .
C6 C 0.61071(14) 0.85373(9) 0.37272(11) 0.0598(4) Uani 1 1 d . .
H6A H 0.6359 0.9053 0.3699 0.072 Uiso 1 1 calc R U
C7 C 0.50402(13) 0.84084(10) 0.37761(11) 0.0612(4) Uani 1 1 d . .
H7A H 0.4567 0.8831 0.3785 0.073 Uiso 1 1 calc R U
C8 C 0.46707(12) 0.76277(9) 0.38120(10) 0.0547(3) Uani 1 1 d . .
C9 C 0.53324(11) 0.69916(9) 0.37888(9) 0.0490(3) Uani 1 1 d . .
H9A H 0.5056 0.6482 0.3796 0.059 Uiso 1 1 calc R U
C10 C 0.91488(11) 0.60589(9) 0.37943(10) 0.0512(3) Uani 1 1 d . .
C11 C 1.10356(13) 0.58602(14) 0.39357(18) 0.0890(6) Uani 1 1 d . .
H11A H 1.1695 0.6162 0.4001 0.133 Uiso 1 1 calc R U
H11B H 1.0969 0.5526 0.3376 0.133 Uiso 1 1 calc R U
H11C H 1.1055 0.5540 0.4503 0.133 Uiso 1 1 calc R U
C12 C 0.68186(10) 0.56451(8) 0.38041(9) 0.0432(3) Uani 1 1 d . .
C13 C 0.65545(11) 0.53346(8) 0.46510(11) 0.0511(3) Uani 1 1 d . .
H13A H 0.6590 0.5658 0.5191 0.061 Uiso 1 1 calc R U
C14 C 0.62423(13) 0.45574(10) 0.46971(12) 0.0608(4) Uani 1 1 d . .
H14A H 0.6072 0.4359 0.5268 0.073 Uiso 1 1 calc R U
C15 C 0.61809(13) 0.40717(10) 0.39028(14) 0.0679(4) Uani 1 1 d . .
H15A H 0.5983 0.3544 0.3943 0.081 Uiso 1 1 calc R U
C16 C 0.64122(14) 0.43643(10) 0.30452(13) 0.0673(4) Uani 1 1 d . .
H16A H 0.6364 0.4042 0.2503 0.081 Uiso 1 1 calc R U
C17 C 0.67156(12) 0.51434(9) 0.30163(11) 0.0540(3) Uani 1 1 d . .
N1 N 0.78912(10) 0.80723(7) 0.36831(9) 0.0561(3) Uani 1 1 d . .
O1 O 0.90329(9) 0.53619(8) 0.38394(12) 0.0857(4) Uani 1 1 d . .
O2 O 1.01147(9) 0.63902(7) 0.38266(10) 0.0746(4) Uani 1 1 d . .
F1 F 0.69565(10) 0.54350(7) 0.21790(7) 0.0854(3) Uani 1 1 d . .
Cl1 Cl 0.33111(3) 0.74778(3) 0.38848(4) 0.07734(17) Uani 1 1 d . .

loop_
_atom_site_aniso_label
_atom_site_aniso_U_11
_atom_site_aniso_U_22
_atom_site_aniso_U_33
_atom_site_aniso_U_23
_atom_site_aniso_U_13
_atom_site_aniso_U_12
C1 0.0542(7) 0.0446(8) 0.0623(8) 0.0033(6) 0.0111(6) -0.0080(6)
C2 0.0493(6) 0.0407(7) 0.0484(7) 0.0022(5) 0.0108(5) -0.0030(5)
C3 0.0490(6) 0.0376(7) 0.0418(6) 0.0003(5) 0.0086(5) -0.0007(5)
C4 0.0518(7) 0.0378(7) 0.0422(6) 0.0017(5) 0.0078(5) 0.0012(5)
C5 0.0608(7) 0.0372(7) 0.0457(7) 0.0012(5) 0.0060(5) -0.0002(6)
C6 0.0759(10) 0.0365(8) 0.0639(9) 0.0016(6) 0.0050(7) 0.0054(7)
C7 0.0720(10) 0.0473(9) 0.0620(9) -0.0001(7) 0.0064(7) 0.0171(7)
C8 0.0582(8) 0.0537(9) 0.0514(8) 0.0031(6) 0.0085(6) 0.0115(6)
C9 0.0525(7) 0.0433(8) 0.0514(7) 0.0024(6) 0.0102(5) 0.0030(5)
C10 0.0471(7) 0.0497(9) 0.0576(8) 0.0003(6) 0.0121(6) -0.0020(6)
C11 0.0504(8) 0.0777(14) 0.1432(18) 0.0046(13) 0.0294(10) 0.0085(8)
C12 0.0412(6) 0.0358(6) 0.0532(7) -0.0009(5) 0.0101(5) 0.0005(5)
C13 0.0557(7) 0.0440(8) 0.0558(7) 0.0018(6) 0.0160(6) -0.0011(6)
C14 0.0600(8) 0.0490(9) 0.0755(10) 0.0119(7) 0.0181(7) -0.0050(6)
C15 0.0608(9) 0.0409(9) 0.1029(13) 0.0008(8) 0.0175(8) -0.0082(7)
C16 0.0701(9) 0.0496(9) 0.0833(11) -0.0221(8) 0.0169(8) -0.0089(7)
C17 0.0588(8) 0.0494(8) 0.0561(8) -0.0074(6) 0.0169(6) -0.0057(6)
N1 0.0632(7) 0.0407(7) 0.0633(7) 0.0033(5) 0.0089(6) -0.0070(5)
O1 0.0557(6) 0.0469(7) 0.1547(13) 0.0053(7) 0.0199(7) 0.0040(5)
O2 0.0490(5) 0.0597(7) 0.1193(10) 0.0024(7) 0.0264(6) -0.0015(5)
F1 0.1220(9) 0.0831(8) 0.0578(5) -0.0138(5) 0.0341(5) -0.0248(7)
Cl1 0.0576(2) 0.0778(3) 0.0996(3) 0.0083(2) 0.0225(2) 0.0178(2)

loop_
_atom_type_symbol
_atom_type_description
_atom_type_scat_dispersion_real
_atom_type_scat_dispersion_imag
_atom_type_scat_source
C C 0.0033 0.0016 'International Tables Vol C Tables 4.2.6.8 and 6.1.1.4'
H H 0.0000 0.0000 'International Tables Vol C Tables 4.2.6.8 and 6.1.1.4'
N N 0.0061 0.0033 'International Tables Vol C Tables 4.2.6.8 and 6.1.1.4'
O O 0.0106 0.0060 'International Tables Vol C Tables 4.2.6.8 and 6.1.1.4'
F F 0.0171 0.0103 'International Tables Vol C Tables 4.2.6.8 and 6.1.1.4'
Cl Cl 0.1484 0.1585 'International Tables Vol C Tables 4.2.6.8 and 6.1.1.4'

loop_
_geom_angle_atom_site_label_1
_geom_angle_atom_site_label_2
_geom_angle_atom_site_label_3
_geom_angle
N1 C1 C2 125.13(14)
N1 C1 H1A 117.4
C2 C1 H1A 117.4
C3 C2 C1 119.07(13)
C3 C2 C10 122.29(12)
C1 C2 C10 118.59(12)
C2 C3 C4 117.33(12)
C2 C3 C12 123.00(12)
C4 C3 C12 119.65(11)
C5 C4 C9 118.79(13)
C5 C4 C3 118.48(12)
C9 C4 C3 122.73(13)
N1 C5 C6 117.61(13)
N1 C5 C4 122.91(13)
C6 C5 C4 119.48(13)
C7 C6 C5 120.88(15)
C7 C6 H6A 119.6
C5 C6 H6A 119.6
C6 C7 C8 118.90(14)
C6 C7 H7A 120.5
C8 C7 H7A 120.5
C9 C8 C7 122.51(15)
C9 C8 Cl1 119.39(13)
C7 C8 Cl1 118.10(12)
C8 C9 C4 119.41(14)
C8 C9 H9A 120.3
C4 C9 H9A 120.3
O1 C10 O2 122.43(14)
O1 C10 C2 126.29(13)
O2 C10 C2 111.25(13)
O2 C11 H11A 109.5
O2 C11 H11B 109.5
H11A C11 H11B 109.5
O2 C11 H11C 109.5
H11A C11 H11C 109.5
H11B C11 H11C 109.5
C17 C12 C13 116.81(13)
C17 C12 C3 121.71(12)
C13 C12 C3 121.48(12)
C14 C13 C12 120.92(14)
C14 C13 H13A 119.5
C12 C13 H13A 119.5
C13 C14 C15 120.33(15)
C13 C14 H14A 119.8
C15 C14 H14A 119.8
C14 C15 C16 120.30(15)
C14 C15 H15A 119.8
C16 C15 H15A 119.8
C17 C16 C15 118.21(15)
C17 C16 H16A 120.9
C15 C16 H16A 120.9
F1 C17 C16 118.69(14)
F1 C17 C12 117.91(13)
C16 C17 C12 123.37(14)
C1 N1 C5 117.07(12)
C10 O2 C11 116.40(14)

loop_
_geom_bond_atom_site_label_1
_geom_bond_atom_site_label_2
_geom_bond_distance
C1 N1 1.308(2)
C1 C2 1.413(2)
C1 H1A 0.9300
C2 C3 1.3855(18)
C2 C10 1.499(2)
C3 C4 1.4312(18)
C3 C12 1.4897(18)
C4 C5 1.416(2)
C4 C9 1.4179(19)
C5 N1 1.3646(19)
C5 C6 1.414(2)
C6 C7 1.366(2)
C6 H6A 0.9300
C7 C8 1.403(2)
C7 H7A 0.9300
C8 C9 1.361(2)
C8 Cl1 1.7402(17)
C9 H9A 0.9300
C10 O1 1.191(2)
C10 O2 1.3242(17)
C11 O2 1.444(2)
C11 H11A 0.9600
C11 H11B 0.9600
C11 H11C 0.9600
C12 C17 1.3821(19)
C12 C13 1.3960(19)
C13 C14 1.376(2)
C13 H13A 0.9300
C14 C15 1.377(2)
C14 H14A 0.9300
C15 C16 1.383(3)
C15 H15A 0.9300
C16 C17 1.374(2)
C16 H16A 0.9300
C17 F1 1.3610(18)

loop_
_geom_torsion_atom_site_label_1
_geom_torsion_atom_site_label_2
_geom_torsion_atom_site_label_3
_geom_torsion_atom_site_label_4
_geom_torsion
N1 C1 C2 C3 1.0(2)
N1 C1 C2 C10 -176.34(13)
C1 C2 C3 C4 -1.12(19)
C10 C2 C3 C4 176.08(12)
C1 C2 C3 C12 -179.80(12)
C10 C2 C3 C12 -2.6(2)
C2 C3 C4 C5 0.58(17)
C12 C3 C4 C5 179.31(11)
C2 C3 C4 C9 -179.22(12)
C12 C3 C4 C9 -0.49(18)
C9 C4 C5 N1 -179.97(12)
C3 C4 C5 N1 0.23(19)
C9 C4 C5 C6 0.55(19)
C3 C4 C5 C6 -179.26(12)
N1 C5 C6 C7 -179.05(13)
C4 C5 C6 C7 0.5(2)
C5 C6 C7 C8 -0.4(2)
C6 C7 C8 C9 -0.8(2)
C6 C7 C8 Cl1 179.44(12)
C7 C8 C9 C4 1.8(2)
Cl1 C8 C9 C4 -178.43(10)
C5 C4 C9 C8 -1.64(19)
C3 C4 C9 C8 178.15(12)
C3 C2 C10 O1 2.4(2)
C1 C2 C10 O1 179.61(16)
C3 C2 C10 O2 -175.50(12)
C1 C2 C10 O2 1.71(19)
C2 C3 C12 C17 -72.56(18)
C4 C3 C12 C17 108.78(15)
C2 C3 C12 C13 107.02(15)
C4 C3 C12 C13 -71.63(16)
C17 C12 C13 C14 2.1(2)
C3 C12 C13 C14 -177.54(13)
C12 C13 C14 C15 -0.3(2)
C13 C14 C15 C16 -1.2(3)
C14 C15 C16 C17 0.8(3)
C15 C16 C17 F1 179.29(14)
C15 C16 C17 C12 1.1(2)
C13 C12 C17 F1 179.28(13)
C3 C12 C17 F1 -1.1(2)
C13 C12 C17 C16 -2.5(2)
C3 C12 C17 C16 177.08(15)
C2 C1 N1 C5 -0.1(2)
C6 C5 N1 C1 179.04(13)
C4 C5 N1 C1 -0.5(2)
O1 C10 O2 C11 -0.9(3)
C2 C10 O2 C11 177.05(15)
